data_7223323
loop_
_publ_author_name
'Sinha, Soumalya'
'Mandal, Soumik'
'Gupta, Parna'

_publ_section_title
;
 Cyclometalated iridium(iii) complexes of (aryl)ethenyl functionalized
 2,2&#x2032;-bipyridine: synthesis, photophysical properties and
 trans--cis isomerization behavior
;
_journal_issue 120
_journal_name_full 'RSC Adv.'
_journal_page_first 99529
_journal_paper_doi 10.1039/C5RA16214A
_journal_volume 5
_journal_year 2015
_chemical_formula_moiety 'C28 H24 N2 O2'
_chemical_formula_sum 'C28 H24 N2 O2'
_chemical_formula_weight 420.49
_chemical_name_systematic
;
 ? 
;
_space_group_crystal_system monoclinic
_space_group_IT_number 14
_space_group_name_Hall '-P 2ybc'
_space_group_name_H-M_alt 'P 1 21/c 1'
_symmetry_space_group_name_Hall '-P 2ybc'
_symmetry_space_group_name_H-M 'P 1 21/c 1'
_atom_sites_solution_hydrogens geom
_atom_sites_solution_primary direct
_atom_sites_solution_secondary difmap
_audit_creation_date 2014-08-14
_audit_creation_method
;
  Olex2 1.2-ac2
  (compiled 2012.03.27 svn.r2268, GUI svn.r4156)
;
_audit_update_record
;
2014-08-14 deposited with the CCDC.
2015-11-05 downloaded from the CCDC.
;
_cell_angle_alpha 90.00
_cell_angle_beta 113.958(11)
_cell_angle_gamma 90.00
_cell_formula_units_Z 2
_cell_length_a 12.3668(10)
_cell_length_b 7.3332(7)
_cell_length_c 12.7466(12)
_cell_measurement_reflns_used 1462
_cell_measurement_temperature 99.97(13)
_cell_measurement_theta_max 24.9360
_cell_measurement_theta_min 3.2090
_cell_volume 1056.37(19)
_computing_cell_refinement
;
CrysAlisPro, Agilent Technologies,
Version 1.171.37.33c (release 11-04-2014 CrysAlis171 .NET)
(compiled Apr 11 2014,15:12:41)
;
_computing_data_collection
;
CrysAlisPro, Agilent Technologies,
Version 1.171.37.33c (release 11-04-2014 CrysAlis171 .NET)
(compiled Apr 11 2014,15:12:41)
;
_computing_data_reduction
;
CrysAlisPro, Agilent Technologies,
Version 1.171.37.33c (release 11-04-2014 CrysAlis171 .NET)
(compiled Apr 11 2014,15:12:41)
;
_computing_molecular_graphics
;
O. V. Dolomanov, L. J. Bourhis, R. J. Gildea, J. A. K. Howard and H. Puschmann,
OLEX2: a complete structure solution, refinement and analysis program.
J. Appl. Cryst. (2009). 42, 339-341.
;
_computing_publication_material
;
O. V. Dolomanov, L. J. Bourhis, R. J. Gildea, J. A. K. Howard and H. Puschmann,
OLEX2: a complete structure solution, refinement and analysis program.
J. Appl. Cryst. (2009). 42, 339-341.
;
_computing_structure_refinement
;
SHELXL, G.M. Sheldrick, Acta Cryst.
(2008). A64, 112-122
;
_computing_structure_solution
;
SHELXS, G.M. Sheldrick, Acta Cryst.
(2008). A64, 112-122
;
_diffrn_ambient_environment N~2~
_diffrn_ambient_temperature 99.97(13)
_diffrn_detector 'CCD plate'
_diffrn_detector_area_resol_mean 7.9580
_diffrn_detector_type Eos
_diffrn_measured_fraction_theta_full 0.9985
_diffrn_measured_fraction_theta_max 0.9985
_diffrn_measurement_details
;
  1 omega  -54.00   66.00   1.0000   20.0000
omega____ theta____ kappa____ phi______ frames
    -       27.5074  -77.0000  -30.0000 120

  2 omega  -37.00   43.00   1.0000   20.0000
omega____ theta____ kappa____ phi______ frames
    -       27.5074  -77.0000   90.0000 80

  3 omega   42.00   96.00   1.0000   20.0000
omega____ theta____ kappa____ phi______ frames
    -       27.5074   38.0000   60.0000 54
;
_diffrn_measurement_device 'four-circle diffractometer'
_diffrn_measurement_device_type 'SuperNova, Dual, Cu at zero, Eos'
_diffrn_measurement_method '\w scans'
_diffrn_orient_matrix_UB_11 -0.0515475000
_diffrn_orient_matrix_UB_12 -0.0551070000
_diffrn_orient_matrix_UB_13 -0.0218309000
_diffrn_orient_matrix_UB_21 0.0341355000
_diffrn_orient_matrix_UB_22 -0.0768689000
_diffrn_orient_matrix_UB_23 0.0284541000
_diffrn_orient_matrix_UB_31 -0.0111417000
_diffrn_orient_matrix_UB_32 0.0197824000
_diffrn_orient_matrix_UB_33 0.0491774000
_diffrn_radiation_monochromator mirror
_diffrn_radiation_probe x-ray
_diffrn_radiation_type 'Mo K\a'
_diffrn_radiation_wavelength 0.71073
_diffrn_reflns_av_R_equivalents 0.0577
_diffrn_reflns_av_unetI/netI 0.0755
_diffrn_reflns_limit_h_max 11
_diffrn_reflns_limit_h_min -14
_diffrn_reflns_limit_k_max 8
_diffrn_reflns_limit_k_min -8
_diffrn_reflns_limit_l_max 15
_diffrn_reflns_limit_l_min -12
_diffrn_reflns_number 3388
_diffrn_reflns_theta_full 25.01
_diffrn_reflns_theta_max 25.01
_diffrn_reflns_theta_min 1.80
_diffrn_source 'SuperNova (Mo) X-ray Source'
_exptl_absorpt_coefficient_mu 0.084
_exptl_absorpt_correction_T_max 1.00000
_exptl_absorpt_correction_T_min 0.30337
_exptl_absorpt_correction_type multi-scan
_exptl_absorpt_process_details
;
CrysAlisPro, Agilent Technologies,
Version 1.171.37.33c (release 11-04-2014 CrysAlis171 .NET)
(compiled Apr 11 2014,15:12:41)
Empirical absorption correction using spherical harmonics,
 implemented in SCALE3 ABSPACK scaling algorithm.
;
_exptl_crystal_colour colourless
_exptl_crystal_density_diffrn 1.322
_exptl_crystal_density_method 'not measured'
_exptl_crystal_F_000 444
_exptl_crystal_size_max 0.31
_exptl_crystal_size_mid 0.21
_exptl_crystal_size_min 0.12
_refine_diff_density_max 0.284
_refine_diff_density_min -0.286
_refine_diff_density_rms 0.062
_refine_ls_extinction_method none
_refine_ls_goodness_of_fit_ref 1.104
_refine_ls_hydrogen_treatment constr
_refine_ls_matrix_type full
_refine_ls_number_parameters 146
_refine_ls_number_reflns 1867
_refine_ls_number_restraints 0
_refine_ls_restrained_S_all 1.104
_refine_ls_R_factor_all 0.0680
_refine_ls_R_factor_gt 0.0539
_refine_ls_shift/su_max 0.000
_refine_ls_shift/su_mean 0.000
_refine_ls_structure_factor_coef Fsqd
_refine_ls_weighting_details 'calc w=1/[\s^2^(Fo^2^)+(0.0753P)^2^+0.1469P] where P=(Fo^2^+2Fc^2^)/3'
_refine_ls_weighting_scheme calc
_refine_ls_wR_factor_gt 0.1484
_refine_ls_wR_factor_ref 0.1620
_reflns_number_gt 1489
_reflns_number_total 1867
_reflns_threshold_expression >2sigma(I)
_cod_data_source_file c5ra16214a3.cif
_cod_data_source_block L2
_cod_original_cell_volume 1056.38(19)
_cod_database_code 7223323
_chemical_oxdiff_formula C26H24N2O2
_reflns_odcompleteness_completeness 86.76
_reflns_odcompleteness_iscentric 1
_reflns_odcompleteness_theta 26.32

loop_
_space_group_symop_id
_space_group_symop_operation_xyz
1 'x, y, z'
2 '-x, y+1/2, -z+1/2'
3 '-x, -y, -z'
4 'x, -y-1/2, z-1/2'

loop_
_atom_site_label
_atom_site_type_symbol
_atom_site_fract_x
_atom_site_fract_y
_atom_site_fract_z
_atom_site_U_iso_or_equiv
_atom_site_adp_type
_atom_site_occupancy
_atom_site_symmetry_multiplicity
_atom_site_calc_flag
_atom_site_refinement_flags
O1 O 0.83281(13) 0.9516(2) 0.51315(12) 0.0295(4) Uani 1 1 d .
N1 N 0.48670(13) 0.0989(2) 0.36562(14) 0.0213(5) Uani 1 1 d .
C1 C 0.52036(16) 0.0827(3) 0.47887(17) 0.0197(5) Uani 1 1 d .
C2 C 0.59134(16) 0.2124(3) 0.55664(17) 0.0202(5) Uani 1 1 d .
H2 H 0.6162 0.1933 0.6351 0.024 Uiso 1 1 calc R
C3 C 0.62491(16) 0.3704(3) 0.51680(17) 0.0202(5) Uani 1 1 d .
C4 C 0.58761(16) 0.3869(3) 0.39882(17) 0.0229(5) Uani 1 1 d .
H4 H 0.6079 0.4892 0.3676 0.027 Uiso 1 1 calc R
C5 C 0.52026(17) 0.2502(3) 0.32849(17) 0.0225(5) Uani 1 1 d .
H5 H 0.4965 0.2641 0.2497 0.027 Uiso 1 1 calc R
C6 C 0.69684(17) 0.5077(3) 0.59963(18) 0.0245(5) Uani 1 1 d .
H6 H 0.7251 0.4766 0.6769 0.029 Uiso 1 1 calc R
C7 C 0.72548(16) 0.6716(3) 0.57506(17) 0.0229(5) Uani 1 1 d .
H7 H 0.7001 0.7017 0.4979 0.028 Uiso 1 1 calc R
C8 C 0.79403(16) 0.8100(3) 0.65953(18) 0.0228(5) Uani 1 1 d .
C9 C 0.80592(17) 0.8069(3) 0.77291(18) 0.0254(5) Uani 1 1 d .
H9 H 0.7674 0.7166 0.7960 0.030 Uiso 1 1 calc R
C10 C 0.87338(17) 0.9345(3) 0.85190(18) 0.0269(6) Uani 1 1 d .
H10 H 0.8804 0.9304 0.9273 0.032 Uiso 1 1 calc R
C11 C 0.93069(18) 1.0691(3) 0.81713(19) 0.0284(6) Uani 1 1 d .
H11 H 0.9783 1.1533 0.8705 0.034 Uiso 1 1 calc R
C12 C 0.91816(18) 1.0798(3) 0.70538(19) 0.0262(6) Uani 1 1 d .
H12 H 0.9556 1.1725 0.6830 0.031 Uiso 1 1 calc R
C13 C 0.84928(17) 0.9517(3) 0.62546(18) 0.0232(5) Uani 1 1 d .
C14 C 0.86493(19) 1.1125(3) 0.46984(19) 0.0334(6) Uani 1 1 d .
H14A H 0.8406 1.1012 0.3884 0.050 Uiso 1 1 calc R
H14B H 0.9492 1.1285 0.5061 0.050 Uiso 1 1 calc R
H14C H 0.8266 1.2160 0.4859 0.050 Uiso 1 1 calc R

loop_
_atom_site_aniso_label
_atom_site_aniso_U_11
_atom_site_aniso_U_22
_atom_site_aniso_U_33
_atom_site_aniso_U_23
_atom_site_aniso_U_13
_atom_site_aniso_U_12
O1 0.0293(8) 0.0338(10) 0.0238(9) -0.0032(7) 0.0091(7) -0.0110(7)
N1 0.0157(9) 0.0279(11) 0.0172(9) -0.0010(8) 0.0034(7) -0.0010(7)
C1 0.0106(9) 0.0260(13) 0.0202(11) -0.0017(9) 0.0039(8) 0.0022(8)
C2 0.0140(9) 0.0280(13) 0.0153(10) 0.0005(9) 0.0025(8) 0.0016(8)
C3 0.0131(9) 0.0228(13) 0.0217(11) -0.0017(9) 0.0041(8) 0.0005(8)
C4 0.0153(10) 0.0261(13) 0.0260(12) 0.0013(10) 0.0070(9) -0.0028(9)
C5 0.0188(10) 0.0298(13) 0.0170(11) 0.0004(10) 0.0053(8) -0.0011(9)
C6 0.0178(10) 0.0305(14) 0.0192(11) 0.0002(10) 0.0014(9) -0.0014(9)
C7 0.0127(10) 0.0310(14) 0.0217(11) -0.0016(10) 0.0035(8) -0.0012(9)
C8 0.0127(9) 0.0256(13) 0.0261(12) -0.0015(9) 0.0037(9) 0.0019(8)
C9 0.0163(10) 0.0280(14) 0.0284(12) 0.0017(10) 0.0055(9) 0.0015(9)
C10 0.0198(11) 0.0359(14) 0.0195(11) -0.0049(10) 0.0024(9) 0.0016(9)
C11 0.0181(10) 0.0312(14) 0.0287(13) -0.0090(10) 0.0022(9) -0.0021(9)
C12 0.0161(10) 0.0267(14) 0.0331(13) -0.0024(10) 0.0071(9) -0.0038(9)
C13 0.0135(9) 0.0271(13) 0.0254(12) -0.0024(10) 0.0044(8) 0.0017(9)
C14 0.0286(12) 0.0364(16) 0.0329(14) 0.0020(11) 0.0103(11) -0.0068(10)

loop_
_atom_type_symbol
_atom_type_description
_atom_type_scat_dispersion_real
_atom_type_scat_dispersion_imag
_atom_type_scat_source
C C 0.0033 0.0016 'International Tables Vol C Tables 4.2.6.8 and 6.1.1.4'
H H 0.0000 0.0000 'International Tables Vol C Tables 4.2.6.8 and 6.1.1.4'
N N 0.0061 0.0033 'International Tables Vol C Tables 4.2.6.8 and 6.1.1.4'
O O 0.0106 0.0060 'International Tables Vol C Tables 4.2.6.8 and 6.1.1.4'

loop_
_geom_angle_atom_site_label_1
_geom_angle_atom_site_label_2
_geom_angle_atom_site_label_3
_geom_angle
_geom_angle_site_symmetry_3
C13 O1 C14 117.40(17) .
C1 N1 C5 116.84(18) .
N1 C1 C1 117.3(2) 3_656
N1 C1 C2 122.47(19) .
C2 C1 C1 120.2(2) 3_656
C3 C2 C1 120.10(18) .
C2 C3 C6 119.39(18) .
C4 C3 C2 116.77(19) .
C4 C3 C6 123.84(19) .
C5 C4 C3 119.26(19) .
N1 C5 C4 124.50(19) .
C7 C6 C3 126.4(2) .
C6 C7 C8 125.6(2) .
C9 C8 C7 122.34(19) .
C9 C8 C13 118.2(2) .
C13 C8 C7 119.44(18) .
C10 C9 C8 121.6(2) .
C9 C10 C11 119.02(19) .
C12 C11 C10 121.0(2) .
C11 C12 C13 119.9(2) .
O1 C13 C8 116.12(19) .
O1 C13 C12 123.72(19) .
C12 C13 C8 120.14(19) .

loop_
_geom_bond_atom_site_label_1
_geom_bond_atom_site_label_2
_geom_bond_distance
_geom_bond_site_symmetry_2
O1 C13 1.362(2) .
O1 C14 1.426(3) .
N1 C1 1.335(2) .
N1 C5 1.336(3) .
C1 C1 1.495(4) 3_656
C1 C2 1.397(3) .
C2 C3 1.394(3) .
C3 C4 1.388(3) .
C3 C6 1.469(3) .
C4 C5 1.377(3) .
C6 C7 1.326(3) .
C7 C8 1.472(3) .
C8 C9 1.392(3) .
C8 C13 1.406(3) .
C9 C10 1.380(3) .
C10 C11 1.389(3) .
C11 C12 1.371(3) .
C12 C13 1.393(3) .
